data_1529114
loop_
_publ_author_name
'Fischer, D.'
'Schoen, J.C.'
'Cancarevic, Z.'
'Jansen, M.'

_publ_section_title
;
 Zur Synthese und Struktur von K3 N
;
_journal_name_full 'Zeitschrift fuer Anorganische und Allgemeine Chemie'
_journal_page_first 156
_journal_page_last 160
_journal_volume 630
_journal_year 2004
_chemical_formula_sum 'K3 N'
_space_group_IT_number 193
_symmetry_space_group_name_Hall '-P 6c 2'
_symmetry_space_group_name_H-M 'P 63/m c m'
_cell_angle_alpha 90
_cell_angle_beta 90
_cell_angle_gamma 120
_cell_formula_units_Z 2
_cell_length_a 7.798
_cell_length_b 7.798
_cell_length_c 7.592
_cell_volume 399.810
_citation_journal_id_ASTM ZAACAB
_cod_data_source_file Fischer_ZAACAB_2004_110.cif
_cod_data_source_block K3N1
_cod_original_cell_volume 399.8097
_cod_original_formula_sum 'K3 N1'
_cod_database_code 1529114

loop_
_symmetry_equiv_pos_as_xyz
x,y,z
x-y,x,z+1/2
-y,x-y,z
-x,-y,z+1/2
-x+y,-x,z
y,-x+y,z+1/2
-y,-x,-z
x-y,-y,-z+1/2
x,x-y,-z
y,x,-z+1/2
-x+y,y,-z
-x,-x+y,-z+1/2
-x,-y,-z
-x+y,-x,-z-1/2
y,-x+y,-z
x,y,-z-1/2
x-y,x,-z
-y,x-y,-z-1/2
y,x,z
-x+y,y,z-1/2
-x,-x+y,z
-y,-x,z-1/2
x-y,-y,z
x,x-y,z-1/2

loop_
_atom_site_label
_atom_site_type_symbol
_atom_site_fract_x
_atom_site_fract_y
_atom_site_fract_z
_atom_site_occupancy
_atom_site_U_iso_or_equiv
N1 N-3 0 0 0 1 0.0
K1 K+1 0.26 0 0.25 1 0.0
